data_7703631
loop_
_publ_author_name
'Maliszewska, Hanna K.'
'Hughes, David L.'
'Mu\~noz, Mar\'ia Paz'

_publ_section_title
;
 Allene-derived gold and platinum complexes: synthesis and first
 applications in catalysis.
;
_journal_issue 13
_journal_name_full 'Dalton transactions (Cambridge, England : 2003)'
_journal_page_first 4034
_journal_page_last 4038
_journal_paper_doi 10.1039/d0dt00665c
_journal_volume 49
_journal_year 2020
_chemical_formula_moiety 'C27 H22 Au Cl3 N2, C H2 Cl2'
_chemical_formula_structural '[Au Cl3 (Ph-1,MePyr-1,Ph-3,7-Me-pyridoindolium)], CH2Cl2'
_chemical_formula_sum 'C28 H24 Au Cl5 N2'
_chemical_formula_weight 762.71
_space_group_crystal_system monoclinic
_space_group_IT_number 14
_space_group_name_Hall '-P 2ybc'
_space_group_name_H-M_alt 'P 1 21/c 1'
_atom_sites_solution_hydrogens geom
_atom_sites_solution_primary dual
_audit_creation_method SHELXL-2018/3
_audit_update_record
;
2019-12-19 deposited with the CCDC.	2020-02-28 downloaded from the CCDC.
;
_cell_angle_alpha 90
_cell_angle_beta 96.371(2)
_cell_angle_gamma 90
_cell_formula_units_Z 4
_cell_length_a 10.7752(2)
_cell_length_b 14.9805(3)
_cell_length_c 17.3390(3)
_cell_measurement_reflns_used 18216
_cell_measurement_temperature 140.2(9)
_cell_measurement_theta_max 32.8270
_cell_measurement_theta_min 3.3590
_cell_volume 2781.54(9)
_computing_cell_refinement 'CrysAlisPro 1.171.39.46 (Rigaku OD, 2018)'
_computing_data_collection 'CrysAlisPro 1.171.39.46 (Rigaku OD, 2018)'
_computing_data_reduction 'CrysAlisPro 1.171.39.46 (Rigaku OD, 2018)'
_computing_molecular_graphics 'ORTEP (Johnson, 1976 and Farrugia, 2012)'
_computing_publication_material 'SHELXL-2018/3 (Sheldrick, 2015b) and WINGX (Farrugia, 2012)'
_computing_structure_refinement 'SHELXL-2018/3 (Sheldrick, 2015b)'
_computing_structure_solution 'SHELXT (Sheldrick, 2015a)'
_diffrn_ambient_temperature 140(1)
_diffrn_detector_area_resol_mean 16.0050
_diffrn_measured_fraction_theta_full 0.997
_diffrn_measured_fraction_theta_max 0.998
_diffrn_measurement_device_type 'Oxford Diffraction Xcalibur 3/Sapphire3 CCD'
_diffrn_measurement_method 'Thin slice \f and \w scans'
_diffrn_radiation_monochromator graphite
_diffrn_radiation_source 'Enhance (Mo) X-ray Source'
_diffrn_radiation_type Mo-K\a
_diffrn_radiation_wavelength 0.71073
_diffrn_reflns_av_R_equivalents 0.0372
_diffrn_reflns_av_unetI/netI 0.0243
_diffrn_reflns_Laue_measured_fraction_full 0.997
_diffrn_reflns_Laue_measured_fraction_max 0.998
_diffrn_reflns_limit_h_max 15
_diffrn_reflns_limit_h_min -15
_diffrn_reflns_limit_k_max 21
_diffrn_reflns_limit_k_min -21
_diffrn_reflns_limit_l_max 24
_diffrn_reflns_limit_l_min -24
_diffrn_reflns_number 53936
_diffrn_reflns_point_group_measured_fraction_full 0.997
_diffrn_reflns_point_group_measured_fraction_max 0.998
_diffrn_reflns_theta_full 25.242
_diffrn_reflns_theta_max 29.999
_diffrn_reflns_theta_min 3.594
_exptl_absorpt_coefficient_mu 5.790
_exptl_absorpt_correction_T_max 1.000
_exptl_absorpt_correction_T_min 0.236
_exptl_absorpt_correction_type multi-scan
_exptl_absorpt_process_details
;
 CrysAlisPro, Agilent Technologies, Version 1.171.37.35 
 Empirical absorption correction using spherical harmonics,
  implemented in SCALE3 ABSPACK scaling algorithm.
;
_exptl_crystal_colour 'pale yellow'
_exptl_crystal_density_diffrn 1.821
_exptl_crystal_description plate
_exptl_crystal_F_000 1480
_exptl_crystal_size_max 0.56
_exptl_crystal_size_mid 0.32
_exptl_crystal_size_min 0.09
_refine_diff_density_max 1.419
_refine_diff_density_min -0.768
_refine_diff_density_rms 0.101
_refine_ls_extinction_method none
_refine_ls_goodness_of_fit_ref 1.046
_refine_ls_hydrogen_treatment constr
_refine_ls_matrix_type full
_refine_ls_number_parameters 327
_refine_ls_number_reflns 8091
_refine_ls_number_restraints 0
_refine_ls_restrained_S_all 1.046
_refine_ls_R_factor_all 0.0305
_refine_ls_R_factor_gt 0.0233
_refine_ls_shift/su_max 0.001
_refine_ls_shift/su_mean 0.000
_refine_ls_structure_factor_coef Fsqd
_refine_ls_weighting_details 'w=1/[\s^2^(Fo^2^)+(0.0186P)^2^+2.6479P] where P=(Fo^2^+2Fc^2^)/3'
_refine_ls_weighting_scheme calc
_refine_ls_wR_factor_gt 0.0467
_refine_ls_wR_factor_ref 0.0484
_reflns_Friedel_coverage 0.000
_reflns_number_gt 7083
_reflns_number_total 8091
_reflns_threshold_expression 'I > 2\s(I)'
_cod_data_source_file d0dt00665c3.cif
_cod_data_source_block hd1b
_cod_depositor_comments 'Adding full bibliography for 7703630--7703634.cif.'
_cod_original_sg_symbol_H-M 'P 21/c'
_cod_database_code 7703631
_shelx_shelxl_version_number 2018/3
_shelx_space_group_comment
;
The symmetry employed for this shelxl refinement is uniquely defined
by the following loop, which should always be used as a source of
symmetry information in preference to the above space-group names.
They are only intended as comments.
;

loop_
_space_group_symop_operation_xyz
'x, y, z'
'-x, y+1/2, -z+1/2'
'-x, -y, -z'
'x, -y-1/2, z-1/2'

loop_
_atom_site_label
_atom_site_type_symbol
_atom_site_fract_x
_atom_site_fract_y
_atom_site_fract_z
_atom_site_U_iso_or_equiv
_atom_site_adp_type
_atom_site_occupancy
_atom_site_site_symmetry_order
_atom_site_calc_flag
_atom_site_refinement_flags_posn
_atom_site_refinement_flags_adp
_atom_site_refinement_flags_occupancy
_atom_site_disorder_assembly
_atom_site_disorder_group
Au Au 0.21547(2) 0.60742(2) 0.29008(2) 0.01729(3) Uani 1 1 d . . . . .
Cl1 Cl 0.41389(6) 0.57632(5) 0.26400(3) 0.02603(13) Uani 1 1 d . . . . .
Cl2 Cl 0.01630(6) 0.61823(5) 0.32352(4) 0.02808(13) Uani 1 1 d . . . . .
Cl3 Cl 0.14108(7) 0.59504(5) 0.15788(3) 0.03105(15) Uani 1 1 d . . . . .
N1 N 0.35007(19) 0.69497(13) 0.51945(11) 0.0181(4) Uani 1 1 d . . . . .
C2 C 0.3229(2) 0.60737(16) 0.53217(13) 0.0189(4) Uani 1 1 d . . . . .
C3 C 0.3410(3) 0.57280(18) 0.60619(14) 0.0244(5) Uani 1 1 d . . . . .
H3 H 0.323128 0.513283 0.615489 0.029 Uiso 1 1 calc R U . . .
C4 C 0.3863(3) 0.62871(19) 0.66643(15) 0.0295(6) Uani 1 1 d . . . . .
H4 H 0.398332 0.606877 0.716920 0.035 Uiso 1 1 calc R U . . .
C5 C 0.4139(3) 0.71701(19) 0.65182(14) 0.0277(6) Uani 1 1 d . . . . .
H5 H 0.444091 0.753999 0.692730 0.033 Uiso 1 1 calc R U . . .
C6 C 0.3971(2) 0.75105(17) 0.57684(14) 0.0221(5) Uani 1 1 d . . . . .
C7 C 0.4297(3) 0.84507(18) 0.56051(15) 0.0283(6) Uani 1 1 d . . . . .
H7A H 0.366569 0.870085 0.523289 0.042 Uiso 1 1 calc R U . . .
H7B H 0.508823 0.846714 0.540030 0.042 Uiso 1 1 calc R U . . .
H7C H 0.434624 0.879123 0.607649 0.042 Uiso 1 1 calc R U . . .
C8 C 0.2789(2) 0.56455(16) 0.45902(13) 0.0179(4) Uani 1 1 d . . . . .
C9 C 0.2809(2) 0.62475(15) 0.40186(13) 0.0173(4) Uani 1 1 d . . . . .
C10 C 0.3258(2) 0.71601(15) 0.43340(13) 0.0170(4) Uani 1 1 d . . . . .
C11 C 0.2347(2) 0.47155(15) 0.45275(13) 0.0191(5) Uani 1 1 d . . . . .
C12 C 0.2830(3) 0.41237(17) 0.40135(15) 0.0246(5) Uani 1 1 d . . . . .
H12 H 0.345874 0.430984 0.372373 0.030 Uiso 1 1 calc R U . . .
C13 C 0.2372(3) 0.32587(18) 0.39350(16) 0.0324(6) Uani 1 1 d . . . . .
H13 H 0.270641 0.286159 0.360135 0.039 Uiso 1 1 calc R U . . .
C14 C 0.1415(3) 0.29865(18) 0.43542(17) 0.0354(7) Uani 1 1 d . . . . .
H14 H 0.109383 0.241191 0.429003 0.042 Uiso 1 1 calc R U . . .
C15 C 0.0938(3) 0.35664(19) 0.48671(16) 0.0311(6) Uani 1 1 d . . . . .
H15 H 0.030173 0.338108 0.515109 0.037 Uiso 1 1 calc R U . . .
C16 C 0.1412(2) 0.44248(17) 0.49567(14) 0.0232(5) Uani 1 1 d . . . . .
H16 H 0.109898 0.481047 0.530840 0.028 Uiso 1 1 calc R U . . .
C21 C 0.4478(2) 0.74783(17) 0.40477(13) 0.0192(5) Uani 1 1 d . . . . .
C22 C 0.4622(3) 0.83300(19) 0.37632(14) 0.0264(5) Uani 1 1 d . . . . .
H22 H 0.395712 0.872898 0.373321 0.032 Uiso 1 1 calc R U . . .
C23 C 0.5754(3) 0.8594(2) 0.35218(17) 0.0374(7) Uani 1 1 d . . . . .
H23 H 0.585120 0.917035 0.333946 0.045 Uiso 1 1 calc R U . . .
C24 C 0.6735(3) 0.7994(3) 0.35539(18) 0.0427(8) Uani 1 1 d . . . . .
H24 H 0.748444 0.816332 0.337762 0.051 Uiso 1 1 calc R U . . .
C25 C 0.6606(3) 0.7152(2) 0.38444(18) 0.0391(7) Uani 1 1 d . . . . .
H25 H 0.727222 0.675437 0.387376 0.047 Uiso 1 1 calc R U . . .
C26 C 0.5484(2) 0.68958(19) 0.40938(15) 0.0271(6) Uani 1 1 d . . . . .
H26 H 0.540321 0.632580 0.429482 0.033 Uiso 1 1 calc R U . . .
C31 C 0.2145(2) 0.77954(15) 0.41658(14) 0.0186(5) Uani 1 1 d . . . . .
N32 N 0.1907(2) 0.79739(14) 0.34052(12) 0.0228(4) Uani 1 1 d . . . . .
C35 C 0.0381(3) 0.86096(19) 0.4467(2) 0.0346(7) Uani 1 1 d . . . . .
H35 H -0.012477 0.883335 0.482322 0.041 Uiso 1 1 calc R U . . .
C36 C 0.1413(2) 0.80897(17) 0.47168(16) 0.0256(5) Uani 1 1 d . . . . .
H36 H 0.160381 0.794489 0.523806 0.031 Uiso 1 1 calc R U . . .
C33 C 0.0890(3) 0.84594(18) 0.31668(17) 0.0297(6) Uani 1 1 d . . . . .
C34 C 0.0113(3) 0.87910(18) 0.3691(2) 0.0351(7) Uani 1 1 d . . . . .
H34 H -0.058185 0.913304 0.351651 0.042 Uiso 1 1 calc R U . . .
C37 C 0.0630(3) 0.8614(2) 0.23167(19) 0.0469(9) Uani 1 1 d . . . . .
H37A H 0.055185 0.804986 0.205238 0.070 Uiso 1 1 calc R U . . .
H37B H 0.130321 0.894710 0.213871 0.070 Uiso 1 1 calc R U . . .
H37C H -0.013435 0.894318 0.221039 0.070 Uiso 1 1 calc R U . . .
C51 C 0.8162(3) 0.5739(2) 0.15623(18) 0.0355(7) Uani 1 1 d . . . . .
H51A H 0.873174 0.526131 0.173842 0.043 Uiso 1 1 calc R U . . .
H51B H 0.861735 0.629782 0.161871 0.043 Uiso 1 1 calc R U . . .
Cl52 Cl 0.76115(8) 0.55702(6) 0.05715(5) 0.04512(19) Uani 1 1 d . . . . .
Cl53 Cl 0.69351(8) 0.57645(9) 0.21330(5) 0.0634(3) Uani 1 1 d . . . . .

loop_
_atom_site_aniso_label
_atom_site_aniso_U_11
_atom_site_aniso_U_22
_atom_site_aniso_U_33
_atom_site_aniso_U_23
_atom_site_aniso_U_13
_atom_site_aniso_U_12
Au 0.02070(5) 0.01792(4) 0.01335(4) 0.00029(3) 0.00236(3) -0.00354(4)
Cl1 0.0258(3) 0.0325(3) 0.0209(3) -0.0005(2) 0.0075(2) 0.0030(3)
Cl2 0.0206(3) 0.0393(4) 0.0247(3) -0.0032(3) 0.0039(2) -0.0059(3)
Cl3 0.0323(4) 0.0447(4) 0.0156(3) -0.0007(2) -0.0002(2) -0.0140(3)
N1 0.0211(10) 0.0197(10) 0.0137(9) 0.0011(7) 0.0031(8) -0.0010(8)
C2 0.0201(11) 0.0203(11) 0.0165(10) 0.0020(9) 0.0025(9) 0.0020(9)
C3 0.0313(14) 0.0234(12) 0.0185(11) 0.0042(9) 0.0035(10) 0.0025(11)
C4 0.0362(16) 0.0359(15) 0.0156(11) 0.0028(10) -0.0004(11) 0.0025(12)
C5 0.0320(15) 0.0333(15) 0.0174(12) -0.0037(10) 0.0003(10) -0.0014(12)
C6 0.0221(12) 0.0254(13) 0.0187(11) -0.0045(9) 0.0025(10) -0.0024(10)
C7 0.0357(15) 0.0267(14) 0.0224(12) -0.0055(10) 0.0026(11) -0.0100(11)
C8 0.0197(12) 0.0181(11) 0.0161(10) 0.0001(8) 0.0029(9) 0.0017(9)
C9 0.0171(11) 0.0178(11) 0.0176(11) -0.0014(8) 0.0040(9) -0.0001(8)
C10 0.0193(11) 0.0175(11) 0.0140(10) 0.0011(8) 0.0013(9) -0.0002(9)
C11 0.0233(12) 0.0153(11) 0.0182(11) 0.0020(8) 0.0008(9) 0.0018(9)
C12 0.0304(14) 0.0202(12) 0.0244(12) 0.0005(9) 0.0080(11) 0.0015(10)
C13 0.0467(18) 0.0210(13) 0.0304(14) -0.0055(11) 0.0084(13) 0.0017(12)
C14 0.052(2) 0.0182(13) 0.0368(16) 0.0002(11) 0.0072(14) -0.0089(12)
C15 0.0398(17) 0.0251(13) 0.0300(14) 0.0038(11) 0.0117(12) -0.0083(12)
C16 0.0273(14) 0.0213(12) 0.0217(12) 0.0009(9) 0.0056(10) -0.0006(10)
C21 0.0169(11) 0.0270(12) 0.0133(10) -0.0002(9) -0.0003(9) -0.0036(9)
C22 0.0250(13) 0.0303(14) 0.0228(12) 0.0035(10) -0.0016(10) -0.0061(11)
C23 0.0322(16) 0.0467(18) 0.0319(15) 0.0109(13) -0.0027(13) -0.0163(14)
C24 0.0211(15) 0.069(2) 0.0380(17) 0.0046(15) 0.0028(12) -0.0153(15)
C25 0.0186(14) 0.057(2) 0.0414(17) -0.0003(15) 0.0002(12) 0.0040(13)
C26 0.0220(13) 0.0325(15) 0.0262(13) 0.0027(10) -0.0006(10) 0.0007(11)
C31 0.0175(11) 0.0139(11) 0.0242(12) -0.0003(9) 0.0016(9) -0.0026(9)
N32 0.0209(11) 0.0188(10) 0.0272(11) 0.0007(8) -0.0041(9) -0.0015(8)
C35 0.0265(15) 0.0215(13) 0.058(2) -0.0023(13) 0.0158(14) -0.0004(11)
C36 0.0245(13) 0.0191(12) 0.0346(14) -0.0009(10) 0.0093(11) -0.0027(10)
C33 0.0237(14) 0.0214(13) 0.0413(16) 0.0030(11) -0.0077(12) -0.0034(10)
C34 0.0201(13) 0.0199(14) 0.064(2) 0.0047(12) -0.0008(13) 0.0003(10)
C37 0.044(2) 0.0470(19) 0.0443(19) 0.0074(15) -0.0182(16) 0.0088(16)
C51 0.0285(15) 0.0365(16) 0.0433(17) 0.0068(13) 0.0115(13) 0.0079(13)
Cl52 0.0401(4) 0.0499(5) 0.0464(4) -0.0070(4) 0.0089(4) -0.0008(4)
Cl53 0.0329(5) 0.1128(9) 0.0473(5) 0.0140(5) 0.0167(4) 0.0076(5)

loop_
_atom_type_symbol
_atom_type_description
_atom_type_scat_dispersion_real
_atom_type_scat_dispersion_imag
_atom_type_scat_source
C C 0.0033 0.0016 'International Tables Vol C Tables 4.2.6.8 and 6.1.1.4'
H H 0.0000 0.0000 'International Tables Vol C Tables 4.2.6.8 and 6.1.1.4'
N N 0.0061 0.0033 'International Tables Vol C Tables 4.2.6.8 and 6.1.1.4'
O O 0.0106 0.0060 'International Tables Vol C Tables 4.2.6.8 and 6.1.1.4'
Cl Cl 0.1484 0.1585 'International Tables Vol C Tables 4.2.6.8 and 6.1.1.4'
Au Au -2.0133 8.8022 'International Tables Vol C Tables 4.2.6.8 and 6.1.1.4'

loop_
_geom_angle_atom_site_label_1
_geom_angle_atom_site_label_2
_geom_angle_atom_site_label_3
_geom_angle
_geom_angle_site_symmetry_1
_geom_angle_site_symmetry_3
_geom_angle_publ_flag
C9 Au Cl1 88.94(7) . . ?
C9 Au Cl2 89.13(7) . . ?
Cl1 Au Cl2 171.72(2) . . ?
C9 Au Cl3 176.99(7) . . ?
Cl1 Au Cl3 90.93(2) . . ?
Cl2 Au Cl3 91.42(2) . . ?
C6 N1 C2 123.0(2) . . ?
C6 N1 C10 127.0(2) . . ?
C2 N1 C10 109.92(18) . . ?
N1 C2 C3 120.0(2) . . ?
N1 C2 C8 109.7(2) . . ?
C3 C2 C8 130.2(2) . . ?
C2 C3 C4 118.5(2) . . ?
C2 C3 H3 120.8 . . ?
C4 C3 H3 120.8 . . ?
C3 C4 C5 120.3(2) . . ?
C3 C4 H4 119.9 . . ?
C5 C4 H4 119.9 . . ?
C4 C5 C6 120.9(2) . . ?
C4 C5 H5 119.6 . . ?
C6 C5 H5 119.6 . . ?
N1 C6 C5 117.3(2) . . ?
N1 C6 C7 121.6(2) . . ?
C5 C6 C7 121.1(2) . . ?
C6 C7 H7A 109.5 . . ?
C6 C7 H7B 109.5 . . ?
H7A C7 H7B 109.5 . . ?
C6 C7 H7C 109.5 . . ?
H7A C7 H7C 109.5 . . ?
H7B C7 H7C 109.5 . . ?
C9 C8 C2 108.5(2) . . ?
C9 C8 C11 127.8(2) . . ?
C2 C8 C11 123.6(2) . . ?
C8 C9 C10 111.5(2) . . ?
C8 C9 Au 126.48(18) . . ?
C10 C9 Au 121.63(16) . . ?
N1 C10 C9 100.30(17) . . ?
N1 C10 C21 108.79(18) . . ?
C9 C10 C21 114.24(19) . . ?
N1 C10 C31 111.19(18) . . ?
C9 C10 C31 106.08(19) . . ?
C21 C10 C31 115.25(19) . . ?
C16 C11 C12 119.1(2) . . ?
C16 C11 C8 120.4(2) . . ?
C12 C11 C8 120.5(2) . . ?
C13 C12 C11 120.1(3) . . ?
C13 C12 H12 120.0 . . ?
C11 C12 H12 120.0 . . ?
C14 C13 C12 120.0(3) . . ?
C14 C13 H13 120.0 . . ?
C12 C13 H13 120.0 . . ?
C15 C14 C13 120.2(3) . . ?
C15 C14 H14 119.9 . . ?
C13 C14 H14 119.9 . . ?
C14 C15 C16 119.8(3) . . ?
C14 C15 H15 120.1 . . ?
C16 C15 H15 120.1 . . ?
C15 C16 C11 120.8(2) . . ?
C15 C16 H16 119.6 . . ?
C11 C16 H16 119.6 . . ?
C22 C21 C26 118.9(2) . . ?
C22 C21 C10 122.5(2) . . ?
C26 C21 C10 118.6(2) . . ?
C21 C22 C23 120.4(3) . . ?
C21 C22 H22 119.8 . . ?
C23 C22 H22 119.8 . . ?
C24 C23 C22 119.7(3) . . ?
C24 C23 H23 120.1 . . ?
C22 C23 H23 120.1 . . ?
C25 C24 C23 120.3(3) . . ?
C25 C24 H24 119.9 . . ?
C23 C24 H24 119.9 . . ?
C24 C25 C26 119.9(3) . . ?
C24 C25 H25 120.1 . . ?
C26 C25 H25 120.1 . . ?
C25 C26 C21 120.8(3) . . ?
C25 C26 H26 119.6 . . ?
C21 C26 H26 119.6 . . ?
N32 C31 C36 123.8(2) . . ?
N32 C31 C10 111.7(2) . . ?
C36 C31 C10 124.3(2) . . ?
C33 N32 C31 118.1(2) . . ?
C34 C35 C36 119.4(3) . . ?
C34 C35 H35 120.3 . . ?
C36 C35 H35 120.3 . . ?
C31 C36 C35 117.7(3) . . ?
C31 C36 H36 121.2 . . ?
C35 C36 H36 121.2 . . ?
N32 C33 C34 121.4(3) . . ?
N32 C33 C37 116.6(3) . . ?
C34 C33 C37 122.0(3) . . ?
C35 C34 C33 119.6(3) . . ?
C35 C34 H34 120.2 . . ?
C33 C34 H34 120.2 . . ?
C33 C37 H37A 109.5 . . ?
C33 C37 H37B 109.5 . . ?
H37A C37 H37B 109.5 . . ?
C33 C37 H37C 109.5 . . ?
H37A C37 H37C 109.5 . . ?
H37B C37 H37C 109.5 . . ?
Cl53 C51 Cl52 111.19(17) . . ?
Cl53 C51 H51A 109.4 . . ?
Cl52 C51 H51A 109.4 . . ?
Cl53 C51 H51B 109.4 . . ?
Cl52 C51 H51B 109.4 . . ?
H51A C51 H51B 108.0 . . ?

loop_
_geom_bond_atom_site_label_1
_geom_bond_atom_site_label_2
_geom_bond_distance
_geom_bond_site_symmetry_2
_geom_bond_publ_flag
Au C9 2.004(2) . ?
Au Cl1 2.2819(7) . ?
Au Cl2 2.2900(7) . ?
Au Cl3 2.3502(6) . ?
N1 C6 1.357(3) . ?
N1 C2 1.368(3) . ?
N1 C10 1.519(3) . ?
C2 C3 1.378(3) . ?
C2 C8 1.453(3) . ?
C3 C4 1.385(4) . ?
C3 H3 0.9300 . ?
C4 C5 1.385(4) . ?
C4 H4 0.9300 . ?
C5 C6 1.389(3) . ?
C5 H5 0.9300 . ?
C6 C7 1.486(4) . ?
C7 H7A 0.9600 . ?
C7 H7B 0.9600 . ?
C7 H7C 0.9600 . ?
C8 C9 1.342(3) . ?
C8 C11 1.472(3) . ?
C9 C10 1.531(3) . ?
C10 C21 1.533(3) . ?
C10 C31 1.533(3) . ?
C11 C16 1.388(3) . ?
C11 C12 1.398(3) . ?
C12 C13 1.388(4) . ?
C12 H12 0.9300 . ?
C13 C14 1.387(4) . ?
C13 H13 0.9300 . ?
C14 C15 1.383(4) . ?
C14 H14 0.9300 . ?
C15 C16 1.386(4) . ?
C15 H15 0.9300 . ?
C16 H16 0.9300 . ?
C21 C22 1.383(4) . ?
C21 C26 1.387(4) . ?
C22 C23 1.390(4) . ?
C22 H22 0.9300 . ?
C23 C24 1.383(5) . ?
C23 H23 0.9300 . ?
C24 C25 1.371(5) . ?
C24 H24 0.9300 . ?
C25 C26 1.383(4) . ?
C25 H25 0.9300 . ?
C26 H26 0.9300 . ?
C31 N32 1.342(3) . ?
C31 C36 1.377(3) . ?
N32 C33 1.342(3) . ?
C35 C34 1.372(5) . ?
C35 C36 1.387(4) . ?
C35 H35 0.9300 . ?
C36 H36 0.9300 . ?
C33 C34 1.394(4) . ?
C33 C37 1.488(4) . ?
C34 H34 0.9300 . ?
C37 H37A 0.9600 . ?
C37 H37B 0.9600 . ?
C37 H37C 0.9600 . ?
C51 Cl53 1.737(3) . ?
C51 Cl52 1.772(3) . ?
C51 H51A 0.9700 . ?
C51 H51B 0.9700 . ?

loop_
_geom_torsion_atom_site_label_1
_geom_torsion_atom_site_label_2
_geom_torsion_atom_site_label_3
_geom_torsion_atom_site_label_4
_geom_torsion
_geom_torsion_site_symmetry_1
_geom_torsion_site_symmetry_2
_geom_torsion_site_symmetry_3
_geom_torsion_site_symmetry_4
_geom_torsion_publ_flag
C6 N1 C2 C3 1.2(4) . . . . ?
C10 N1 C2 C3 178.4(2) . . . . ?
C6 N1 C2 C8 -177.8(2) . . . . ?
C10 N1 C2 C8 -0.5(3) . . . . ?
N1 C2 C3 C4 0.2(4) . . . . ?
C8 C2 C3 C4 179.0(3) . . . . ?
C2 C3 C4 C5 -0.7(4) . . . . ?
C3 C4 C5 C6 -0.2(4) . . . . ?
C2 N1 C6 C5 -2.0(4) . . . . ?
C10 N1 C6 C5 -178.8(2) . . . . ?
C2 N1 C6 C7 177.8(2) . . . . ?
C10 N1 C6 C7 1.1(4) . . . . ?
C4 C5 C6 N1 1.5(4) . . . . ?
C4 C5 C6 C7 -178.4(3) . . . . ?
N1 C2 C8 C9 0.9(3) . . . . ?
C3 C2 C8 C9 -177.9(3) . . . . ?
N1 C2 C8 C11 -176.3(2) . . . . ?
C3 C2 C8 C11 4.9(4) . . . . ?
C2 C8 C9 C10 -1.0(3) . . . . ?
C11 C8 C9 C10 176.1(2) . . . . ?
C2 C8 C9 Au -173.81(17) . . . . ?
C11 C8 C9 Au 3.2(4) . . . . ?
C6 N1 C10 C9 177.1(2) . . . . ?
C2 N1 C10 C9 0.0(2) . . . . ?
C6 N1 C10 C21 56.9(3) . . . . ?
C2 N1 C10 C21 -120.2(2) . . . . ?
C6 N1 C10 C31 -71.0(3) . . . . ?
C2 N1 C10 C31 111.8(2) . . . . ?
C8 C9 C10 N1 0.6(3) . . . . ?
Au C9 C10 N1 173.87(15) . . . . ?
C8 C9 C10 C21 116.8(2) . . . . ?
Au C9 C10 C21 -70.0(2) . . . . ?
C8 C9 C10 C31 -115.2(2) . . . . ?
Au C9 C10 C31 58.1(2) . . . . ?
C9 C8 C11 C16 -122.8(3) . . . . ?
C2 C8 C11 C16 53.9(3) . . . . ?
C9 C8 C11 C12 54.8(4) . . . . ?
C2 C8 C11 C12 -128.6(3) . . . . ?
C16 C11 C12 C13 0.2(4) . . . . ?
C8 C11 C12 C13 -177.4(2) . . . . ?
C11 C12 C13 C14 1.4(4) . . . . ?
C12 C13 C14 C15 -1.8(5) . . . . ?
C13 C14 C15 C16 0.6(5) . . . . ?
C14 C15 C16 C11 1.1(4) . . . . ?
C12 C11 C16 C15 -1.4(4) . . . . ?
C8 C11 C16 C15 176.1(2) . . . . ?
N1 C10 C21 C22 -116.4(2) . . . . ?
C9 C10 C21 C22 132.5(2) . . . . ?
C31 C10 C21 C22 9.2(3) . . . . ?
N1 C10 C21 C26 62.0(3) . . . . ?
C9 C10 C21 C26 -49.1(3) . . . . ?
C31 C10 C21 C26 -172.3(2) . . . . ?
C26 C21 C22 C23 0.5(4) . . . . ?
C10 C21 C22 C23 178.9(2) . . . . ?
C21 C22 C23 C24 1.1(4) . . . . ?
C22 C23 C24 C25 -2.0(5) . . . . ?
C23 C24 C25 C26 1.1(5) . . . . ?
C24 C25 C26 C21 0.6(4) . . . . ?
C22 C21 C26 C25 -1.4(4) . . . . ?
C10 C21 C26 C25 -179.9(2) . . . . ?
N1 C10 C31 N32 -178.91(19) . . . . ?
C9 C10 C31 N32 -70.8(2) . . . . ?
C21 C10 C31 N32 56.7(3) . . . . ?
N1 C10 C31 C36 -3.9(3) . . . . ?
C9 C10 C31 C36 104.2(3) . . . . ?
C21 C10 C31 C36 -128.3(2) . . . . ?
C36 C31 N32 C33 -0.7(4) . . . . ?
C10 C31 N32 C33 174.3(2) . . . . ?
N32 C31 C36 C35 -0.8(4) . . . . ?
C10 C31 C36 C35 -175.2(2) . . . . ?
C34 C35 C36 C31 1.6(4) . . . . ?
C31 N32 C33 C34 1.6(4) . . . . ?
C31 N32 C33 C37 -177.7(2) . . . . ?
C36 C35 C34 C33 -0.8(4) . . . . ?
N32 C33 C34 C35 -0.9(4) . . . . ?
C37 C33 C34 C35 178.4(3) . . . . ?
